data_7102630
loop_
_publ_author_name
'Jaume Veciana'
'Daniel Maspoch'
'Concepcio Rovira'
'Daniel Ruiz-Molina'
'Klaus Wurst'

_publ_section_title
;
A new (63).(69.81) non-interpenetrated paramagnetic
network with helical nanochannels based on a tricarboxylic
perchlorotriphenylmethyl radical
;
_journal_issue 10
_journal_name_full 'Chemical communications (Cambridge, England)'
_journal_page_first 1164
_journal_page_last 1165
_journal_paper_doi 10.1039/b315147f
_journal_year 2004
_chemical_formula_sum 'C44 H54 Cl12 Co N2 O17'
_chemical_formula_weight 1367.22
_chemical_name_systematic
;
?
;
_space_group_IT_number 52
_symmetry_cell_setting orthorhombic
_symmetry_space_group_name_Hall '-P 2a 2bc'
_symmetry_space_group_name_H-M 'P n n a'
_atom_sites_solution_hydrogens none
_atom_sites_solution_primary direct
_atom_sites_solution_secondary difmap
_audit_creation_method SHELXL-97
_cell_angle_alpha 90.00
_cell_angle_beta 90.00
_cell_angle_gamma 90.00
_cell_formula_units_Z 4
_cell_length_a 29.312(4)
_cell_length_b 15.887(2)
_cell_length_c 16.428(2)
_cell_measurement_reflns_used 10641
_cell_measurement_temperature 293(2)
_cell_measurement_theta_max 20.0
_cell_measurement_theta_min 1.0
_cell_volume 7650.2(17)
_computing_data_collection 'Kappa CCD'
_computing_data_reduction 'DENZO and SCALEPACK'
_computing_structure_refinement 'SHELXL-97 (Sheldrick, 1997)'
_computing_structure_solution 'SHELXS-97 (Sheldrick, 1990)'
_diffrn_ambient_temperature 293(2)
_diffrn_measured_fraction_theta_full 0.869
_diffrn_measured_fraction_theta_max 0.869
_diffrn_measurement_device_type 'Kappa CCD'
_diffrn_measurement_method phi-scan
_diffrn_radiation_monochromator graphite
_diffrn_radiation_source 'fine-focus sealed tube'
_diffrn_radiation_type MoK\a
_diffrn_radiation_wavelength 0.71073
_diffrn_reflns_av_R_equivalents 0.1049
_diffrn_reflns_av_sigmaI/netI 0.0779
_diffrn_reflns_limit_h_max 26
_diffrn_reflns_limit_h_min -25
_diffrn_reflns_limit_k_max 14
_diffrn_reflns_limit_k_min -13
_diffrn_reflns_limit_l_max 15
_diffrn_reflns_limit_l_min -15
_diffrn_reflns_number 10784
_diffrn_reflns_theta_full 19.00
_diffrn_reflns_theta_max 19.00
_diffrn_reflns_theta_min 1.42
_diffrn_standards_decay_% 0
_exptl_absorpt_coefficient_mu 0.694
_exptl_absorpt_correction_type none
_exptl_crystal_colour red
_exptl_crystal_density_diffrn 1.187
_exptl_crystal_density_method 'not measured'
_exptl_crystal_description prism
_exptl_crystal_F_000 2796
_exptl_crystal_size_max 0.4
_exptl_crystal_size_mid 0.25
_exptl_crystal_size_min 0.1
_refine_diff_density_max 0.415
_refine_diff_density_min -0.497
_refine_diff_density_rms 0.113
_refine_ls_extinction_coef 0.034(5)
_refine_ls_extinction_expression Fc^*^=kFc[1+0.001xFc^2^\l^3^/sin(2\q)]^-1/4^
_refine_ls_extinction_method SHELXL
_refine_ls_goodness_of_fit_ref 1.361
_refine_ls_hydrogen_treatment none
_refine_ls_matrix_type full
_refine_ls_number_parameters 344
_refine_ls_number_reflns 2687
_refine_ls_number_restraints 12
_refine_ls_restrained_S_all 1.360
_refine_ls_R_factor_all 0.1880
_refine_ls_R_factor_gt 0.1363
_refine_ls_shift/su_max 0.000
_refine_ls_shift/su_mean 0.000
_refine_ls_structure_factor_coef Fsqd
_refine_ls_weighting_details 'calc w=1/[\s^2^(Fo^2^)+(0.2000P)^2^+0.0000P] where P=(Fo^2^+2Fc^2^)/3'
_refine_ls_weighting_scheme calc
_refine_ls_wR_factor_gt 0.3477
_refine_ls_wR_factor_ref 0.3783
_reflns_number_gt 1635
_reflns_number_total 2687
_reflns_threshold_expression >2sigma(I)
_cod_data_source_file b315147f.txt
_cod_data_source_block mor
_cod_original_sg_symbol_H-M Pnna
_cod_database_code 7102630

loop_
_symmetry_equiv_pos_as_xyz
'x, y, z'
'-x+1/2, -y, z'
'-x+1/2, y+1/2, -z+1/2'
'x, -y+1/2, -z+1/2'
'-x, -y, -z'
'x-1/2, y, -z'
'x-1/2, -y-1/2, z-1/2'
'-x, y-1/2, z-1/2'

loop_
_atom_site_label
_atom_site_type_symbol
_atom_site_fract_x
_atom_site_fract_y
_atom_site_fract_z
_atom_site_U_iso_or_equiv
_atom_site_adp_type
_atom_site_occupancy
_atom_site_symmetry_multiplicity
_atom_site_calc_flag
_atom_site_refinement_flags
Co1 Co 0.49178(12) 0.2500 0.2500 0.1026(18) Uani 1 2 d S
N1 N 0.4925(6) 0.3459(9) 0.3484(8) 0.111(5) Uani 1 1 d .
O1 O 0.5622(8) 0.2500 0.2500 0.101(5) Uani 1 2 d S
O2 O 0.5795(12) 0.1584(18) 0.3519(19) 0.167(13) Uani 0.50 1 d P
O3 O 0.8758(8) 0.2654(16) -0.1092(12) 0.234(10) Uani 1 1 d .
O4 O 0.9243(10) 0.336(2) -0.0464(14) 0.251(13) Uani 1 1 d .
O5 O 0.4211(6) 0.2500 0.2500 0.122(6) Uani 1 2 d S
O6 O 0.4884(4) 0.1547(6) 0.3370(6) 0.114(4) Uani 1 1 d .
Cl1B Cl 0.6371(5) 0.1539(11) 0.1139(10) 0.166(6) Uani 0.50 1 d P
Cl1A Cl 0.6306(5) 0.0947(9) 0.1715(11) 0.161(5) Uani 0.50 1 d P
Cl2 Cl 0.7387(2) 0.1214(4) 0.1427(4) 0.180(3) Uani 1 1 d .
Cl3 Cl 0.8589(3) 0.1203(4) 0.2143(4) 0.183(3) Uani 1 1 d .
Cl4 Cl 0.9163(3) 0.1514(6) 0.0589(5) 0.222(4) Uani 1 1 d .
Cl5 Cl 0.8135(5) 0.4110(7) -0.0214(5) 0.321(7) Uani 1 1 d .
Cl6 Cl 0.7596(3) 0.3954(6) 0.1400(4) 0.233(5) Uani 1 1 d .
C1 C 0.5906(13) 0.206(2) 0.294(2) 0.088(9) Uani 0.50 1 d P
C2 C 0.6405(15) 0.220(2) 0.2808(17) 0.093(11) Uani 0.50 1 d P
C3A C 0.6600(16) 0.185(4) 0.214(4) 0.13(2) Uani 0.50 1 d P
C3B C 0.669(4) 0.223(3) 0.170(2) 0.14(3) Uani 0.50 1 d P
C4 C 0.7100(13) 0.1943(19) 0.2011(16) 0.170(12) Uani 1 1 d .
C5 C 0.7386(13) 0.2500 0.2500 0.121(9) Uani 1 2 d S
C6 C 0.7853(11) 0.2500 0.2500 0.121(9) Uani 1 2 d S
C7 C 0.8092(8) 0.2583(16) 0.1715(12) 0.140(8) Uani 1 1 d .
C8 C 0.8462(8) 0.2013(14) 0.1527(12) 0.132(7) Uani 1 1 d .
C9 C 0.8730(9) 0.2091(16) 0.0819(17) 0.148(9) Uani 1 1 d .
C10 C 0.8632(10) 0.273(3) 0.0286(17) 0.213(17) Uani 1 1 d .
C11 C 0.8264(13) 0.3282(18) 0.0424(13) 0.180(11) Uani 1 1 d .
C12 C 0.8027(8) 0.3234(16) 0.1142(17) 0.165(9) Uani 1 1 d .
C13 C 0.891(2) 0.299(2) -0.046(2) 0.23(2) Uani 1 1 d .
C14 C 0.4694(8) 0.4153(13) 0.3412(11) 0.142(9) Uani 1 1 d .
C15 C 0.4738(8) 0.4761(11) 0.4008(15) 0.134(7) Uani 1 1 d .
C16 C 0.4978(7) 0.4677(10) 0.4666(11) 0.089(5) Uani 1 1 d .
C17 C 0.5213(7) 0.3955(13) 0.4728(11) 0.118(6) Uani 1 1 d .
C18 C 0.5189(7) 0.3335(10) 0.4108(11) 0.115(6) Uani 1 1 d .
O7 O 0.578(4) 0.137(5) 0.469(6) 0.47(5) Uiso 0.50 1 d P
O8 O 0.619(3) 0.069(5) 0.342(5) 0.41(4) Uiso 0.50 1 d P
O9 O 0.956(2) 0.423(3) 0.095(4) 0.51(3) Uiso 1 1 d D
C19 C 0.966(3) 0.359(3) 0.147(4) 0.37(3) Uiso 1 1 d D
C20 C 0.993(5) 0.399(7) 0.211(6) 0.70(10) Uiso 1 1 d D
O10 O 0.610(3) 0.002(4) 0.704(5) 0.36(3) Uiso 0.50 1 d PD
C21 C 0.603(3) 0.017(7) 0.625(5) 0.33(4) Uiso 0.50 1 d PD
C22 C 0.640(7) 0.069(16) 0.596(10) 0.8(2) Uiso 0.50 1 d PD
O11 O 0.817(2) 0.107(3) -0.128(4) 0.53(3) Uiso 1 1 d D
C23 C 0.8103(19) 0.069(3) -0.049(3) 0.36(3) Uiso 1 1 d D
C24 C 0.837(2) -0.008(3) -0.059(3) 0.35(2) Uiso 1 1 d D
O12 O 0.275(3) 0.126(4) 0.250(4) 0.37(4) Uiso 0.50 1 d PD
C25 C 0.303(3) 0.192(7) 0.269(8) 0.38(6) Uiso 0.50 1 d PD
C26 C 0.273(5) 0.260(5) 0.294(7) 0.37(6) Uiso 0.50 1 d PD

loop_
_atom_site_aniso_label
_atom_site_aniso_U_11
_atom_site_aniso_U_22
_atom_site_aniso_U_33
_atom_site_aniso_U_23
_atom_site_aniso_U_13
_atom_site_aniso_U_12
Co1 0.103(4) 0.123(3) 0.082(2) -0.0623(16) 0.000 0.000
N1 0.117(15) 0.128(12) 0.089(10) -0.042(9) -0.026(9) -0.013(10)
O1 0.115(19) 0.112(12) 0.076(11) -0.049(9) 0.000 0.000
O2 0.17(4) 0.18(3) 0.15(2) 0.033(19) 0.03(2) -0.06(2)
O3 0.23(2) 0.37(3) 0.103(12) 0.048(15) 0.037(13) 0.012(19)
O4 0.27(3) 0.34(3) 0.146(16) -0.009(16) 0.086(17) -0.12(2)
O5 0.090(15) 0.186(14) 0.091(10) -0.054(9) 0.000 0.000
O6 0.146(12) 0.103(7) 0.094(7) -0.048(6) 0.019(6) -0.003(6)
Cl1B 0.109(12) 0.203(14) 0.186(13) -0.108(11) -0.016(9) 0.010(10)
Cl1A 0.103(12) 0.170(11) 0.209(14) -0.094(10) -0.013(9) 0.028(8)
Cl2 0.115(6) 0.257(7) 0.167(5) -0.105(5) -0.013(4) 0.049(5)
Cl3 0.172(8) 0.212(6) 0.163(5) 0.038(4) 0.010(4) 0.060(5)
Cl4 0.138(8) 0.327(9) 0.201(7) -0.017(6) 0.044(5) 0.081(7)
Cl5 0.368(16) 0.417(14) 0.178(7) 0.159(9) 0.061(8) 0.157(12)
Cl6 0.227(10) 0.281(9) 0.191(6) 0.045(6) 0.039(6) 0.140(7)
C1 0.03(3) 0.16(3) 0.08(2) -0.03(2) 0.002(16) -0.01(2)
C2 0.08(4) 0.13(3) 0.07(2) -0.038(18) -0.013(17) 0.01(2)
C3A 0.02(3) 0.21(5) 0.17(5) -0.16(5) 0.03(3) -0.03(3)
C3B 0.23(8) 0.15(4) 0.05(2) 0.01(2) 0.02(3) 0.03(4)
C4 0.20(4) 0.18(2) 0.125(18) -0.061(16) -0.04(2) 0.06(2)
C5 0.10(3) 0.15(2) 0.108(19) -0.063(17) 0.000 0.000
C6 0.03(2) 0.22(3) 0.11(2) 0.008(16) 0.000 0.000
C7 0.08(2) 0.23(2) 0.120(15) 0.034(15) 0.010(13) 0.052(15)
C8 0.09(2) 0.194(19) 0.111(15) 0.044(13) 0.007(12) 0.029(15)
C9 0.12(2) 0.22(2) 0.105(17) 0.029(15) -0.009(17) 0.033(16)
C10 0.09(2) 0.44(5) 0.11(2) -0.07(3) 0.009(16) 0.04(3)
C11 0.18(3) 0.26(3) 0.097(16) 0.040(15) 0.041(18) 0.01(2)
C12 0.10(2) 0.22(2) 0.17(2) 0.070(19) 0.023(16) 0.074(17)
C13 0.35(7) 0.25(3) 0.10(2) 0.01(2) 0.08(4) -0.09(4)
C14 0.20(2) 0.107(13) 0.119(14) -0.069(12) -0.030(13) 0.063(14)
C15 0.15(2) 0.140(16) 0.117(14) -0.064(13) -0.029(14) 0.016(13)
C16 0.091(16) 0.093(12) 0.085(12) -0.041(8) -0.011(10) -0.017(11)
C17 0.110(18) 0.114(13) 0.131(16) -0.028(12) -0.013(11) 0.015(13)
C18 0.128(18) 0.140(13) 0.078(11) -0.082(11) -0.025(11) 0.004(11)

loop_
_atom_type_symbol
_atom_type_description
_atom_type_scat_dispersion_real
_atom_type_scat_dispersion_imag
_atom_type_scat_source
C C 0.0033 0.0016 'International Tables Vol C Tables 4.2.6.8 and 6.1.1.4'
H H 0.0000 0.0000 'International Tables Vol C Tables 4.2.6.8 and 6.1.1.4'
N N 0.0061 0.0033 'International Tables Vol C Tables 4.2.6.8 and 6.1.1.4'
O O 0.0106 0.0060 'International Tables Vol C Tables 4.2.6.8 and 6.1.1.4'
Cl Cl 0.1484 0.1585 'International Tables Vol C Tables 4.2.6.8 and 6.1.1.4'
Co Co 0.3494 0.9721 'International Tables Vol C Tables 4.2.6.8 and 6.1.1.4'

loop_
_geom_angle_atom_site_label_1
_geom_angle_atom_site_label_2
_geom_angle_atom_site_label_3
_geom_angle
_geom_angle_site_symmetry_1
_geom_angle_site_symmetry_3
O5 Co1 O1 180.000(1) . .
O5 Co1 O6 87.3(3) . 4
O1 Co1 O6 92.7(3) . 4
O5 Co1 O6 87.3(3) . .
O1 Co1 O6 92.7(3) . .
O6 Co1 O6 174.6(7) 4 .
O5 Co1 N1 90.5(5) . 4
O1 Co1 N1 89.5(5) . 4
O6 Co1 N1 90.0(5) 4 4
O6 Co1 N1 90.1(5) . 4
O5 Co1 N1 90.5(5) . .
O1 Co1 N1 89.5(5) . .
O6 Co1 N1 90.1(5) 4 .
O6 Co1 N1 90.0(5) . .
N1 Co1 N1 178.9(9) 4 .
C14 N1 C18 120.7(15) . .
C14 N1 Co1 120.7(13) . .
C18 N1 Co1 118.4(13) . .
C1 O1 C1 101(4) 4 .
C1 O1 Co1 130(2) 4 .
C1 O1 Co1 130(2) . .
Cl1A Cl1B C3B 98.5(17) . .
Cl1A Cl1B C3A 67(2) . .
C3B Cl1B C3A 31.7(18) . .
Cl1B Cl1A C3A 70(3) . .
Cl1B Cl1A C3B 46.8(13) . .
C3A Cl1A C3B 23(3) . .
O2 C1 O1 125(4) . .
O2 C1 C2 117(3) . .
O1 C1 C2 117(4) . .
C2 C2 C3B 88(3) 4 4
C2 C2 C3A 72(4) 4 .
C3B C2 C3A 117(4) 4 .
C2 C2 C1 102(2) 4 .
C3B C2 C1 125(4) 4 .
C3A C2 C1 118(3) . .
C2 C2 C3A 53(3) 4 4
C3B C2 C3A 36(2) 4 4
C3A C2 C3A 106(3) . 4
C1 C2 C3A 118(3) . 4
C2 C2 C3B 47(2) 4 .
C3B C2 C3B 104(5) 4 .
C3A C2 C3B 26(4) . .
C1 C2 C3B 124(4) . .
C3A C2 C3B 83(3) 4 .
C3B C3A C2 117(8) . .
C3B C3A C4 64(6) . .
C2 C3A C4 119(4) . .
C3B C3A C2 63(7) . 4
C2 C3A C2 55(3) . 4
C4 C3A C2 105(4) . 4
C3B C3A Cl1A 110(7) . .
C2 C3A Cl1A 116(3) . .
C4 C3A Cl1A 120(3) . .
C2 C3A Cl1A 126(4) 4 .
C3B C3A Cl1B 68(7) . .
C2 C3A Cl1B 133(4) . .
C4 C3A Cl1B 105(3) . .
C2 C3A Cl1B 100(5) 4 .
Cl1A C3A Cl1B 43.4(11) . .
C3A C3B C2 80(6) . 4
C3A C3B C4 76(6) . .
C2 C3B C4 120(4) 4 .
C3A C3B Cl1B 81(7) . .
C2 C3B Cl1B 112(6) 4 .
C4 C3B Cl1B 117(4) . .
C3A C3B C2 37(4) . .
C2 C3B C2 44(2) 4 .
C4 C3B C2 91(3) . .
Cl1B C3B C2 104(4) . .
C3A C3B Cl1A 46(5) . .
C2 C3B Cl1A 105(5) 4 .
C4 C3B Cl1A 97(3) . .
Cl1B C3B Cl1A 34.8(15) . .
C2 C3B Cl1A 76(3) . .
C5 C4 C3A 123(3) . .
C5 C4 C3B 120(3) . .
C3A C4 C3B 40(3) . .
C5 C4 Cl2 116(3) . .
C3A C4 Cl2 119(2) . .
C3B C4 Cl2 116(3) . .
C6 C5 C4 125.0(18) . .
C6 C5 C4 125.0(18) . 4
C4 C5 C4 110(4) . 4
C5 C6 C7 118.3(16) . .
C5 C6 C7 118.3(16) . 4
C7 C6 C7 123(3) . 4
C12 C7 C8 114.7(18) . .
C12 C7 C6 126(2) . .
C8 C7 C6 119(2) . .
C9 C8 C7 122.7(18) . .
C9 C8 Cl3 116.1(19) . .
C7 C8 Cl3 121.2(17) . .
C10 C9 C8 118(2) . .
C10 C9 Cl4 116(2) . .
C8 C9 Cl4 126(2) . .
C9 C10 C11 121(2) . .
C9 C10 C13 127(4) . .
C11 C10 C13 112(4) . .
C12 C11 C10 119(2) . .
C12 C11 Cl5 117(3) . .
C10 C11 Cl5 123(3) . .
C11 C12 C7 123(2) . .
C11 C12 Cl6 122(2) . .
C7 C12 Cl6 114.5(19) . .
O4 C13 O3 122(3) . .
O4 C13 C10 127(4) . .
O3 C13 C10 111(4) . .
N1 C14 C15 118.8(18) . .
C16 C15 C14 124.6(18) . .
C15 C16 C17 115.5(16) . .
C15 C16 C16 126(2) . 5_666
C17 C16 C16 119(3) . 5_666
C16 C17 C18 120.9(17) . .
N1 C18 C17 119.3(16) . .
O9 C19 C20 104(3) . .
O10 C21 C22 108(3) . .
O11 C23 C24 101(3) . .
O12 C25 C26 84(8) . 4
O12 C25 C26 107(3) . .
C26 C25 C26 59(9) 4 .
O12 C25 C25 132(10) . 4
C26 C25 C25 48(6) 4 4
C26 C25 C25 52(7) . 4
C26 C26 C25 57(6) 4 4
C26 C26 C25 64(6) 4 .
C25 C26 C25 81(10) 4 .

loop_
_geom_bond_atom_site_label_1
_geom_bond_atom_site_label_2
_geom_bond_distance
_geom_bond_site_symmetry_2
Co1 O5 2.072(17) .
Co1 O1 2.06(2) .
Co1 O6 2.084(10) 4
Co1 O6 2.084(10) .
Co1 N1 2.222(13) 4
Co1 N1 2.222(13) .
N1 C14 1.30(2) .
N1 C18 1.30(2) .
O1 C1 1.31(4) 4
O1 C1 1.31(4) .
O2 C1 1.25(4) .
O3 C13 1.25(4) .
O4 C13 1.13(4) .
Cl1B Cl1A 1.348(18) .
Cl1B C3B 1.72(8) .
Cl1B C3A 1.84(6) .
Cl1A C3A 1.81(4) .
Cl1A C3B 2.34(8) .
Cl2 C4 1.72(2) .
Cl3 C8 1.68(2) .
Cl4 C9 1.61(2) .
Cl5 C11 1.72(3) .
Cl6 C12 1.75(2) .
C1 C2 1.49(5) .
C2 C2 1.40(6) 4
C2 C3B 1.47(7) 4
C2 C3A 1.36(5) .
C2 C3A 1.62(8) 4
C2 C3B 2.00(6) .
C3A C3B 0.98(6) .
C3A C4 1.49(5) .
C3A C2 1.62(8) 4
C3B C2 1.47(7) 4
C3B C4 1.38(9) .
C4 C5 1.46(4) .
C5 C6 1.37(4) .
C5 C4 1.46(4) 4
C6 C7 1.47(3) .
C6 C7 1.47(3) 4
C7 C12 1.41(3) .
C7 C8 1.45(3) .
C8 C9 1.41(3) .
C9 C10 1.37(4) .
C10 C11 1.41(4) .
C10 C13 1.54(5) .
C11 C12 1.37(3) .
C14 C15 1.38(2) .
C15 C16 1.30(2) .
C16 C17 1.34(2) .
C16 C16 1.51(3) 5_666
C17 C18 1.42(2) .
O9 C19 1.37(3) .
C19 C20 1.47(3) .
O10 C21 1.35(3) .
C21 C22 1.45(3) .
O11 C23 1.44(3) .
C23 C24 1.45(3) .
O12 C25 1.35(3) .
C25 C26 1.55(12) 4
C25 C26 1.45(3) .
C25 C25 1.9(2) 4
C26 C26 1.5(2) 4
C26 C25 1.55(12) 4
